data_7055656
loop_
_publ_author_name
'Le Pennec, Ronan'
'Jeannin, Olivier'
'Auban-Senzier, Pascale'
'Fourmigu\'e, Marc'

_publ_section_title
;
 Chiral, radical, gold bis(dithiolene) complexes
;
_journal_issue 8
_journal_name_full 'New J. Chem.'
_journal_page_first 7113
_journal_paper_doi 10.1039/C6NJ01177B
_journal_volume 40
_journal_year 2016
_chemical_absolute_configuration syn
_chemical_compound_source 'synthesis as described'
_chemical_formula_moiety '    C18 H24 Au O4 S8'
_chemical_formula_sum 'C18 H24 Au O4 S8'
_chemical_formula_weight 757.82
_space_group_IT_number 4
_symmetry_cell_setting monoclinic
_symmetry_Int_Tables_number 4
_symmetry_space_group_name_Hall 'P 2yb'
_symmetry_space_group_name_H-M 'P 1 21 1'
_atom_sites_solution_hydrogens geom
_audit_conform_dict_location ftp://ftp.iucr.org/pub/cif_core.dic
_audit_conform_dict_name cif_core.dic
_audit_conform_dict_version 2.4.3
_audit_creation_date 2016-04-07T15:03:51-00:00
_audit_creation_method 'WinGX routine CIF_UPDATE'
_audit_update_record
;
2016-04-13 deposited with the CCDC.
2016-06-21 downloaded from the CCDC.
;
_cell_angle_alpha 90
_cell_angle_beta 96.188(2)
_cell_angle_gamma 90
_cell_formula_units_Z 4
_cell_length_a 8.3169(4)
_cell_length_b 10.5724(4)
_cell_length_c 29.2702(11)
_cell_measurement_reflns_used 4742
_cell_measurement_temperature 150(2)
_cell_measurement_theta_max 26.86
_cell_measurement_theta_min 2.7
_cell_measurement_wavelength 0.71073
_cell_volume 2558.72(18)
_computing_cell_refinement 'Bruker APEX2 (Bruker, 2006)'
_computing_data_collection 'Bruker APEX2 (Bruker, 2006)'
_computing_data_reduction 'Bruker APEX2 (Bruker, 2006)'
_computing_molecular_graphics 'Ortep-3 for Windows (Farrugia, 1997)'
_computing_publication_material 'WinGX publication routines (Farrugia, 1999)'
_computing_structure_refinement 'SHELXL-2014/7 (Sheldrick, 2014)'
_diffrn_ambient_temperature 150(2)
_diffrn_detector 'CCD plate'
_diffrn_measured_fraction_theta_full 0.995
_diffrn_measured_fraction_theta_max 0.986
_diffrn_measurement_device_type 'APEXII, Bruker-AXS'
_diffrn_measurement_method 'CCD rotation images, thick slices'
_diffrn_orient_matrix_type 'by SAINT Bruker-AXS'
_diffrn_orient_matrix_UB_11 0.009134
_diffrn_orient_matrix_UB_12 0.039865
_diffrn_orient_matrix_UB_13 -0.030594
_diffrn_orient_matrix_UB_21 0.102992
_diffrn_orient_matrix_UB_22 -0.047174
_diffrn_orient_matrix_UB_23 -0.002361
_diffrn_orient_matrix_UB_31 -0.062739
_diffrn_orient_matrix_UB_32 -0.071637
_diffrn_orient_matrix_UB_33 -0.015471
_diffrn_radiation_probe x-ray
_diffrn_radiation_source 'fine-focus sealed tube'
_diffrn_radiation_type MoK\a
_diffrn_radiation_wavelength 0.71073
_diffrn_reflns_av_R_equivalents 0.0424
_diffrn_reflns_av_unetI/netI 0.0857
_diffrn_reflns_Laue_measured_fraction_full 0.995
_diffrn_reflns_Laue_measured_fraction_max 0.986
_diffrn_reflns_limit_h_max 9
_diffrn_reflns_limit_h_min -10
_diffrn_reflns_limit_k_max 13
_diffrn_reflns_limit_k_min -13
_diffrn_reflns_limit_l_max 38
_diffrn_reflns_limit_l_min -37
_diffrn_reflns_number 16726
_diffrn_reflns_point_group_measured_fraction_full 0.851
_diffrn_reflns_point_group_measured_fraction_max 0.811
_diffrn_reflns_theta_full 25.242
_diffrn_reflns_theta_max 27.509
_diffrn_reflns_theta_min 3.06
_diffrn_standards_number 0
_exptl_absorpt_coefficient_mu 6.426
_exptl_absorpt_correction_T_max 0.879
_exptl_absorpt_correction_T_min 0.432
_exptl_absorpt_correction_type multi-scan
_exptl_absorpt_process_details
;
  [Sheldrick, G.M. (2002). SADABS Bruker AXS Inc., Madison, Wisconsin, USA]
;
_exptl_crystal_colour black
_exptl_crystal_density_diffrn 1.967
_exptl_crystal_density_method 'not measured'
_exptl_crystal_description prism
_exptl_crystal_F_000 1484
_exptl_crystal_size_max 0.24
_exptl_crystal_size_mid 0.11
_exptl_crystal_size_min 0.02
_refine_diff_density_max 1.122
_refine_diff_density_min -1.201
_refine_diff_density_rms 0.158
_refine_ls_abs_structure_details
;
 Flack x determined using 2506 quotients [(I+)-(I-)]/[(I+)+(I-)]
 (Parsons, Flack and Wagner, Acta Cryst. B69 (2013) 249-259).
;
_refine_ls_abs_structure_Flack 0.023(8)
_refine_ls_extinction_method none
_refine_ls_goodness_of_fit_ref 0.797
_refine_ls_hydrogen_treatment constr
_refine_ls_matrix_type full
_refine_ls_number_constraints 0
_refine_ls_number_parameters 561
_refine_ls_number_reflns 9557
_refine_ls_number_restraints 1
_refine_ls_restrained_S_all 0.797
_refine_ls_R_factor_all 0.0526
_refine_ls_R_factor_gt 0.0373
_refine_ls_shift/su_max 0.018
_refine_ls_shift/su_mean 0.002
_refine_ls_structure_factor_coef Fsqd
_refine_ls_weighting_details 'w=1/[\s^2^(Fo^2^)+(0.0480P)^2^] where P=(Fo^2^+2Fc^2^)/3'
_refine_ls_weighting_scheme calc
_refine_ls_wR_factor_gt 0.0805
_refine_ls_wR_factor_ref 0.0883
_reflns_Friedel_coverage 0.561
_reflns_Friedel_fraction_full 0.689
_reflns_Friedel_fraction_max 0.616
_reflns_number_gt 7806
_reflns_number_total 9557
_reflns_threshold_expression 'I > 2\s(I)'
_cod_data_source_file c6nj01177b1.cif
_cod_data_source_block shelx
_cod_depositor_comments 'Adding full bibliography for 7055656--7055660.cif.'
_cod_original_sg_symbol_H-M 'P 21'
_cod_database_code 7055656

loop_
_symmetry_equiv_pos_as_xyz
'x, y, z'
'-x, y+1/2, -z'

loop_
_atom_site_label
_atom_site_type_symbol
_atom_site_fract_x
_atom_site_fract_y
_atom_site_fract_z
_atom_site_U_iso_or_equiv
_atom_site_adp_type
_atom_site_occupancy
_atom_site_site_symmetry_order
_atom_site_calc_flag
_atom_site_refinement_flags_posn
_atom_site_refinement_flags_adp
C1 C 1.1390(14) 1.0344(12) 0.7797(4) 0.019(2) Uani 1 1 d . .
C2 C 1.3225(16) 1.2430(13) 0.8081(4) 0.026(3) Uani 1 1 d . .
H2A H 1.2925 1.2589 0.7757 0.032 Uiso 1 1 calc R U
H2B H 1.316 1.3227 0.8243 0.032 Uiso 1 1 calc R U
C3 C 1.4968(14) 1.1952(14) 0.8150(4) 0.022(3) Uani 1 1 d . .
C4 C 1.6740(15) 1.3512(12) 0.8443(4) 0.024(3) Uani 1 1 d . .
H4 H 1.6011 1.4142 0.8554 0.029 Uiso 1 1 calc R U
C5 C 1.8254(14) 1.4133(15) 0.8352(4) 0.034(3) Uani 1 1 d . .
H5A H 1.8963 1.3521 0.8237 0.051 Uiso 1 1 calc R U
H5B H 1.8767 1.4494 0.8631 0.051 Uiso 1 1 calc R U
H5C H 1.8022 1.4789 0.8127 0.051 Uiso 1 1 calc R U
C6 C 1.6880(15) 1.2416(11) 0.8762(4) 0.026(3) Uani 1 1 d . .
H6 H 1.7835 1.191 0.8715 0.031 Uiso 1 1 calc R U
C7 C 1.6908(17) 1.2772(13) 0.9266(4) 0.032(3) Uani 1 1 d . .
H7A H 1.6053 1.3362 0.9302 0.048 Uiso 1 1 calc R U
H7B H 1.793 1.3153 0.937 0.048 Uiso 1 1 calc R U
H7C H 1.676 1.2027 0.9444 0.048 Uiso 1 1 calc R U
C8 C 1.5364(14) 1.0857(12) 0.7844(4) 0.020(3) Uani 1 1 d . .
H8A H 1.6527 1.0739 0.7879 0.024 Uiso 1 1 calc R U
H8B H 1.5051 1.1096 0.7527 0.024 Uiso 1 1 calc R U
C9 C 1.2465(13) 0.9558(12) 0.7646(4) 0.019(2) Uani 1 1 d . .
C10 C 0.7528(15) 0.8153(12) 0.6011(4) 0.022(3) Uani 1 1 d . .
C11 C 0.5234(15) 0.6518(13) 0.5512(4) 0.025(3) Uani 1 1 d . .
H11A H 0.5167 0.5814 0.5298 0.03 Uiso 1 1 calc R U
H11B H 0.5226 0.6167 0.5818 0.03 Uiso 1 1 calc R U
C12 C 0.3717(15) 0.7324(14) 0.5408(4) 0.028(3) Uani 1 1 d . .
C13 C 0.1386(13) 0.6726(12) 0.4958(3) 0.024(2) Uani 1 1 d . .
H13 H 0.0619 0.7396 0.5015 0.029 Uiso 1 1 calc R U
C14 C 0.0474(17) 0.5571(14) 0.4798(5) 0.037(4) Uani 1 1 d . .
H14A H 0.1204 0.4867 0.4801 0.055 Uiso 1 1 calc R U
H14B H -0.0032 0.5703 0.4492 0.055 Uiso 1 1 calc R U
H14C H -0.0338 0.5398 0.4999 0.055 Uiso 1 1 calc R U
C15 C 0.2606(15) 0.7242(12) 0.4650(4) 0.025(3) Uani 1 1 d . .
H15 H 0.3176 0.6544 0.4518 0.03 Uiso 1 1 calc R U
C16 C 0.1957(15) 0.8142(13) 0.4281(4) 0.035(3) Uani 1 1 d . .
H16A H 0.143 0.8835 0.4416 0.052 Uiso 1 1 calc R U
H16B H 0.1194 0.7711 0.4066 0.052 Uiso 1 1 calc R U
H16C H 0.2831 0.8458 0.4124 0.052 Uiso 1 1 calc R U
C17 C 0.3468(14) 0.8275(13) 0.5771(4) 0.024(3) Uani 1 1 d . .
H17A H 0.3618 0.786 0.6068 0.029 Uiso 1 1 calc R U
H17B H 0.2357 0.8569 0.5724 0.029 Uiso 1 1 calc R U
C18 C 0.6555(15) 0.9094(15) 0.6128(4) 0.026(3) Uani 1 1 d . .
C19 C 1.2696(15) 0.7849(13) 0.8994(4) 0.022(3) Uani 1 1 d . .
C20 C 1.4695(15) 0.9583(13) 0.9505(5) 0.028(4) Uani 1 1 d . .
H20A H 1.4616 0.9979 0.9205 0.034 Uiso 1 1 calc R U
H20B H 1.4666 1.0252 0.9731 0.034 Uiso 1 1 calc R U
C21 C 1.6335(15) 0.8911(13) 0.9588(4) 0.024(3) Uani 1 1 d . .
C22 C 1.8067(15) 1.0024(12) 1.0117(4) 0.027(3) Uani 1 1 d . .
H22 H 1.729 1.0578 1.0248 0.032 Uiso 1 1 calc R U
C23 C 1.9701(17) 1.0599(17) 1.0195(5) 0.044(4) Uani 1 1 d . .
H23A H 2.0483 1.0024 1.0094 0.067 Uiso 1 1 calc R U
H23B H 1.9962 1.0769 1.0517 0.067 Uiso 1 1 calc R U
H23C H 1.9717 1.1374 1.0025 0.067 Uiso 1 1 calc R U
C24 C 1.7877(16) 0.8701(14) 1.0290(4) 0.030(3) Uani 1 1 d . .
H24 H 1.8798 0.8186 1.0219 0.036 Uiso 1 1 calc R U
C25 C 1.7656(17) 0.8561(14) 1.0795(4) 0.041(4) Uani 1 1 d . .
H25A H 1.6765 0.9076 1.0866 0.061 Uiso 1 1 calc R U
H25B H 1.8624 0.8828 1.0978 0.061 Uiso 1 1 calc R U
H25C H 1.744 0.7692 1.0861 0.061 Uiso 1 1 calc R U
C26 C 1.6737(15) 0.8042(13) 0.9214(4) 0.028(3) Uani 1 1 d . .
H26A H 1.7877 0.7833 0.9267 0.034 Uiso 1 1 calc R U
H26B H 1.6566 0.8493 0.8924 0.034 Uiso 1 1 calc R U
C27 C 1.3759(13) 0.7001(14) 0.8840(4) 0.022(3) Uani 1 1 d . .
C28 C 0.8861(14) 0.5601(13) 0.7211(4) 0.022(3) Uani 1 1 d . .
C29 C 0.6871(15) 0.3598(13) 0.6932(4) 0.025(3) Uani 1 1 d . .
H29A H 0.69 0.278 0.6783 0.03 Uiso 1 1 calc R U
H29B H 0.7132 0.3466 0.7259 0.03 Uiso 1 1 calc R U
C30 C 0.5172(13) 0.4125(15) 0.6846(4) 0.022(3) Uani 1 1 d . .
C31 C 0.2902(15) 0.2943(12) 0.6594(4) 0.026(3) Uani 1 1 d . .
H31 H 0.2016 0.3548 0.6608 0.031 Uiso 1 1 calc R U
C32 C 0.2276(17) 0.1629(14) 0.6609(4) 0.037(4) Uani 1 1 d . .
H32A H 0.3145 0.1042 0.6586 0.056 Uiso 1 1 calc R U
H32B H 0.1454 0.1498 0.6357 0.056 Uiso 1 1 calc R U
H32C H 0.1825 0.1496 0.6894 0.056 Uiso 1 1 calc R U
C33 C 0.3860(15) 0.3267(12) 0.6192(4) 0.026(3) Uani 1 1 d . .
H33 H 0.4605 0.2574 0.6143 0.032 Uiso 1 1 calc R U
C34 C 0.2894(17) 0.3583(15) 0.5749(4) 0.036(4) Uani 1 1 d . .
H34A H 0.2292 0.4345 0.5785 0.054 Uiso 1 1 calc R U
H34B H 0.216 0.2903 0.5661 0.054 Uiso 1 1 calc R U
H34C H 0.3606 0.3705 0.5516 0.054 Uiso 1 1 calc R U
C35 C 0.4831(16) 0.5296(13) 0.7119(5) 0.028(3) Uani 1 1 d . .
H35A H 0.5058 0.5089 0.7442 0.034 Uiso 1 1 calc R U
H35B H 0.3681 0.5469 0.7063 0.034 Uiso 1 1 calc R U
C36 C 0.7757(14) 0.6497(12) 0.7339(4) 0.020(3) Uani 1 1 d . .
O1 O 1.5986(11) 1.2964(9) 0.8023(3) 0.025(2) Uani 1 1 d . .
O2 O 1.5421(9) 1.1705(10) 0.8624(2) 0.0244(19) Uani 1 1 d . .
O3 O 0.2395(11) 0.6466(8) 0.5374(3) 0.028(2) Uani 1 1 d . .
O4 O 0.3700(11) 0.7928(10) 0.4979(3) 0.031(2) Uani 1 1 d . .
O5 O 1.7576(11) 0.9861(8) 0.9634(3) 0.029(2) Uani 1 1 d . .
O6 O 1.6442(11) 0.8268(10) 1.0025(3) 0.032(2) Uani 1 1 d . .
O7 O 0.4114(10) 0.3135(10) 0.6975(3) 0.026(2) Uani 1 1 d . .
O8 O 0.4762(9) 0.4341(10) 0.6371(3) 0.025(2) Uani 1 1 d . .
S1 S 0.9485(4) 1.0609(4) 0.75095(11) 0.0273(8) Uani 1 1 d . .
S2 S 1.1786(4) 1.1322(3) 0.82862(11) 0.0265(8) Uani 1 1 d . .
S3 S 1.4415(4) 0.9336(4) 0.79472(10) 0.0257(7) Uani 1 1 d . .
S4 S 1.2078(4) 0.8606(3) 0.71666(11) 0.0230(7) Uani 1 1 d . .
S5 S 0.9300(4) 0.7736(3) 0.63236(11) 0.0253(8) Uani 1 1 d . .
S6 S 0.7166(4) 0.7304(4) 0.54838(11) 0.0299(8) Uani 1 1 d . .
S7 S 0.4801(4) 0.9643(4) 0.57870(13) 0.0334(9) Uani 1 1 d . .
S8 S 0.6934(4) 0.9940(3) 0.66316(12) 0.0292(8) Uani 1 1 d . .
S9 S 1.0866(4) 0.8223(3) 0.86760(11) 0.0249(7) Uani 1 1 d . .
S10 S 1.2944(4) 0.8586(4) 0.95326(11) 0.0282(8) Uani 1 1 d . .
S11 S 1.5579(4) 0.6568(3) 0.91598(11) 0.0284(8) Uani 1 1 d . .
S12 S 1.3402(4) 0.6207(3) 0.83261(11) 0.0243(7) Uani 1 1 d . .
S13 S 1.0752(4) 0.5390(4) 0.74831(11) 0.0250(8) Uani 1 1 d . .
S14 S 0.8409(4) 0.4610(4) 0.67250(11) 0.0260(8) Uani 1 1 d . .
S15 S 0.5884(3) 0.6740(4) 0.70203(10) 0.0231(7) Uani 1 1 d . .
S16 S 0.8168(4) 0.7405(3) 0.78197(10) 0.0221(7) Uani 1 1 d . .
Au1 Au 0.94564(5) 0.92096(4) 0.69057(2) 0.02214(13) Uani 1 1 d . .
Au2 Au 1.07929(5) 0.68192(3) 0.80763(2) 0.02028(13) Uani 1 1 d . .

loop_
_atom_site_aniso_label
_atom_site_aniso_U_11
_atom_site_aniso_U_22
_atom_site_aniso_U_33
_atom_site_aniso_U_23
_atom_site_aniso_U_13
_atom_site_aniso_U_12
C1 0.013(4) 0.023(5) 0.022(4) -0.001(4) 0.002(3) -0.013(4)
C2 0.038(8) 0.021(7) 0.019(6) -0.002(6) -0.002(6) -0.005(6)
C3 0.022(6) 0.025(7) 0.021(6) -0.003(7) 0.003(4) -0.001(7)
C4 0.031(7) 0.020(7) 0.019(6) -0.003(5) -0.004(5) -0.006(6)
C5 0.030(7) 0.034(8) 0.035(7) 0.002(7) -0.012(5) -0.013(7)
C6 0.026(7) 0.023(6) 0.029(6) -0.007(5) 0.001(5) -0.009(6)
C7 0.038(8) 0.028(8) 0.027(7) 0.007(6) -0.010(6) -0.014(7)
C8 0.014(6) 0.033(8) 0.013(6) -0.005(5) -0.002(4) -0.015(5)
C9 0.013(4) 0.023(5) 0.022(4) -0.001(4) 0.002(3) -0.013(4)
C10 0.022(6) 0.022(8) 0.021(6) 0.000(6) 0.000(5) -0.008(6)
C11 0.027(7) 0.022(8) 0.026(7) 0.004(6) 0.001(5) -0.009(6)
C12 0.021(6) 0.033(8) 0.030(7) 0.009(6) 0.000(5) -0.003(6)
C13 0.018(5) 0.028(6) 0.025(5) 0.001(6) -0.005(4) 0.008(6)
C14 0.040(9) 0.023(8) 0.043(9) 0.000(7) -0.015(7) -0.003(7)
C15 0.024(6) 0.019(7) 0.034(7) -0.001(5) 0.009(5) -0.003(5)
C16 0.022(7) 0.059(10) 0.021(6) -0.004(6) -0.003(5) -0.007(7)
C17 0.012(6) 0.028(7) 0.029(7) -0.003(6) -0.008(5) -0.004(5)
C18 0.028(6) 0.022(7) 0.026(6) 0.013(7) 0.000(5) 0.000(7)
C19 0.017(6) 0.032(8) 0.017(6) 0.007(6) 0.000(5) -0.003(6)
C20 0.030(7) 0.027(9) 0.030(7) -0.009(6) 0.009(6) -0.009(6)
C21 0.025(6) 0.027(8) 0.018(6) 0.006(6) -0.003(5) -0.007(6)
C22 0.020(6) 0.025(7) 0.033(6) 0.005(6) -0.007(5) -0.002(6)
C23 0.032(8) 0.048(10) 0.053(10) -0.005(8) 0.005(7) -0.017(8)
C24 0.020(6) 0.046(9) 0.023(6) 0.001(6) -0.011(5) 0.004(6)
C25 0.038(8) 0.054(9) 0.029(7) 0.009(7) -0.003(6) -0.007(8)
C26 0.020(6) 0.038(8) 0.027(7) 0.003(6) 0.005(5) -0.002(6)
C27 0.018(6) 0.025(8) 0.021(6) -0.005(6) -0.002(4) 0.002(6)
C28 0.019(6) 0.035(8) 0.011(5) 0.001(5) -0.005(4) -0.001(6)
C29 0.028(7) 0.022(7) 0.026(7) -0.004(6) 0.004(6) -0.007(6)
C30 0.018(5) 0.024(7) 0.025(6) 0.000(7) 0.002(5) -0.015(6)
C31 0.025(7) 0.032(8) 0.022(6) -0.005(6) 0.004(5) -0.001(6)
C32 0.045(8) 0.031(8) 0.035(7) 0.012(6) 0.005(6) -0.017(7)
C33 0.035(7) 0.024(7) 0.021(6) 0.001(5) 0.006(5) -0.009(6)
C34 0.036(8) 0.037(8) 0.033(7) 0.003(7) -0.006(6) -0.012(7)
C35 0.023(7) 0.032(8) 0.032(7) 0.001(7) 0.012(6) 0.005(6)
C36 0.017(6) 0.022(7) 0.020(5) 0.005(5) -0.001(5) 0.002(5)
O1 0.025(5) 0.029(6) 0.020(5) 0.003(4) -0.005(4) -0.011(5)
O2 0.030(4) 0.024(5) 0.018(4) -0.002(5) -0.002(3) -0.012(5)
O3 0.034(5) 0.023(5) 0.026(4) 0.006(4) 0.003(4) -0.010(4)
O4 0.036(5) 0.039(6) 0.015(4) 0.007(4) -0.003(4) -0.010(5)
O5 0.026(5) 0.027(5) 0.032(5) 0.001(4) -0.005(4) -0.009(4)
O6 0.032(5) 0.040(6) 0.021(5) 0.002(5) -0.007(4) -0.006(5)
O7 0.022(5) 0.033(6) 0.024(5) 0.002(5) 0.006(4) -0.015(5)
O8 0.022(4) 0.031(6) 0.022(4) 0.003(5) 0.002(3) -0.006(5)
S1 0.0194(15) 0.031(2) 0.0312(18) -0.0088(16) 0.0034(13) -0.0012(15)
S2 0.0264(17) 0.0285(19) 0.0257(17) -0.0057(14) 0.0080(14) -0.0055(15)
S3 0.0217(14) 0.0258(19) 0.0282(15) -0.0024(17) -0.0029(12) -0.0010(17)
S4 0.0188(15) 0.0233(18) 0.0267(16) -0.0035(14) 0.0018(13) -0.0035(14)
S5 0.0208(16) 0.028(2) 0.0260(16) -0.0029(15) -0.0021(13) -0.0019(15)
S6 0.0270(17) 0.039(2) 0.0235(16) -0.0013(15) 0.0014(13) -0.0040(16)
S7 0.0297(18) 0.030(2) 0.0379(19) 0.0036(16) -0.0067(15) -0.0009(16)
S8 0.0257(18) 0.0264(19) 0.0343(18) -0.0044(15) -0.0026(15) 0.0018(15)
S9 0.0212(16) 0.0271(19) 0.0258(16) -0.0066(15) -0.0005(13) 0.0003(15)
S10 0.0265(17) 0.039(2) 0.0203(16) -0.0068(15) 0.0053(13) -0.0053(16)
S11 0.0297(17) 0.025(2) 0.0283(15) -0.0030(15) -0.0087(13) 0.0039(15)
S12 0.0251(17) 0.0243(18) 0.0224(15) -0.0045(14) -0.0019(13) 0.0002(15)
S13 0.0163(15) 0.033(2) 0.0248(16) -0.0085(16) 0.0003(12) -0.0014(15)
S14 0.0164(14) 0.039(2) 0.0228(16) -0.0114(15) 0.0034(12) -0.0045(14)
S15 0.0172(13) 0.0238(17) 0.0276(15) -0.0021(17) -0.0004(11) -0.0019(16)
S16 0.0187(15) 0.0245(18) 0.0230(15) -0.0056(14) 0.0015(12) 0.0005(14)
Au1 0.0192(2) 0.0231(3) 0.0239(3) -0.0001(2) 0.00120(19) -0.0049(2)
Au2 0.0181(2) 0.0226(3) 0.0200(2) -0.0010(2) 0.00139(18) -0.0047(2)

loop_
_atom_type_symbol
_atom_type_description
_atom_type_scat_dispersion_real
_atom_type_scat_dispersion_imag
_atom_type_scat_source
C C 0.0033 0.0016 'International Tables Vol C Tables 4.2.6.8 and 6.1.1.4'
H H 0 0 'International Tables Vol C Tables 4.2.6.8 and 6.1.1.4'
O O 0.0106 0.006 'International Tables Vol C Tables 4.2.6.8 and 6.1.1.4'
S S 0.1246 0.1234 'International Tables Vol C Tables 4.2.6.8 and 6.1.1.4'
Au Au -2.0133 8.8022 'International Tables Vol C Tables 4.2.6.8 and 6.1.1.4'

loop_
_geom_angle_atom_site_label_1
_geom_angle_atom_site_label_2
_geom_angle_atom_site_label_3
_geom_angle
C9 C1 S1 123.5(10)
C9 C1 S2 124.1(9)
S1 C1 S2 112.3(7)
C3 C2 S2 113.1(9)
C3 C2 H2A 109
S2 C2 H2A 109
C3 C2 H2B 109
S2 C2 H2B 109
H2A C2 H2B 107.8
O2 C3 O1 106.6(10)
O2 C3 C8 112.5(11)
O1 C3 C8 104.1(8)
O2 C3 C2 109.6(9)
O1 C3 C2 107.3(11)
C8 C3 C2 115.9(10)
O1 C4 C5 109.1(9)
O1 C4 C6 102.7(9)
C5 C4 C6 116.9(11)
O1 C4 H4 109.3
C5 C4 H4 109.3
C6 C4 H4 109.3
C4 C5 H5A 109.5
C4 C5 H5B 109.5
H5A C5 H5B 109.5
C4 C5 H5C 109.5
H5A C5 H5C 109.5
H5B C5 H5C 109.5
O2 C6 C4 102.8(9)
O2 C6 C7 109.0(10)
C4 C6 C7 114.1(10)
O2 C6 H6 110.2
C4 C6 H6 110.2
C7 C6 H6 110.2
C6 C7 H7A 109.5
C6 C7 H7B 109.5
H7A C7 H7B 109.5
C6 C7 H7C 109.5
H7A C7 H7C 109.5
H7B C7 H7C 109.5
C3 C8 S3 116.5(8)
C3 C8 H8A 108.2
S3 C8 H8A 108.2
C3 C8 H8B 108.2
S3 C8 H8B 108.2
H8A C8 H8B 107.3
C1 C9 S4 124.1(9)
C1 C9 S3 121.8(9)
S4 C9 S3 114.0(7)
C18 C10 S5 124.1(10)
C18 C10 S6 122.7(10)
S5 C10 S6 112.9(7)
C12 C11 S6 116.8(9)
C12 C11 H11A 108.1
S6 C11 H11A 108.1
C12 C11 H11B 108.1
S6 C11 H11B 108.1
H11A C11 H11B 107.3
O4 C12 O3 107.1(10)
O4 C12 C17 109.9(11)
O3 C12 C17 108.3(10)
O4 C12 C11 111.1(10)
O3 C12 C11 106.0(11)
C17 C12 C11 114.1(11)
O3 C13 C14 110.1(10)
O3 C13 C15 101.8(9)
C14 C13 C15 117.2(11)
O3 C13 H13 109.1
C14 C13 H13 109.1
C15 C13 H13 109.1
C13 C14 H14A 109.5
C13 C14 H14B 109.5
H14A C14 H14B 109.5
C13 C14 H14C 109.5
H14A C14 H14C 109.5
H14B C14 H14C 109.5
O4 C15 C16 108.3(10)
O4 C15 C13 101.4(9)
C16 C15 C13 116.3(10)
O4 C15 H15 110.2
C16 C15 H15 110.2
C13 C15 H15 110.2
C15 C16 H16A 109.5
C15 C16 H16B 109.5
H16A C16 H16B 109.5
C15 C16 H16C 109.5
H16A C16 H16C 109.5
H16B C16 H16C 109.5
C12 C17 S7 115.0(9)
C12 C17 H17A 108.5
S7 C17 H17A 108.5
C12 C17 H17B 108.5
S7 C17 H17B 108.5
H17A C17 H17B 107.5
C10 C18 S8 122.7(10)
C10 C18 S7 125.3(10)
S8 C18 S7 112.0(8)
C27 C19 S10 124.8(10)
C27 C19 S9 122.0(10)
S10 C19 S9 113.1(7)
C21 C20 S10 115.5(10)
C21 C20 H20A 108.4
S10 C20 H20A 108.4
C21 C20 H20B 108.4
S10 C20 H20B 108.4
H20A C20 H20B 107.5
O5 C21 O6 105.8(9)
O5 C21 C26 106.4(9)
O6 C21 C26 111.2(11)
O5 C21 C20 108.0(11)
O6 C21 C20 109.1(9)
C26 C21 C20 115.7(11)
O5 C22 C23 111.0(10)
O5 C22 C24 101.0(10)
C23 C22 C24 117.2(12)
O5 C22 H22 109.1
C23 C22 H22 109.1
C24 C22 H22 109.1
C22 C23 H23A 109.5
C22 C23 H23B 109.5
H23A C23 H23B 109.5
C22 C23 H23C 109.5
H23A C23 H23C 109.5
H23B C23 H23C 109.5
O6 C24 C22 103.1(10)
O6 C24 C25 108.5(11)
C22 C24 C25 116.5(12)
O6 C24 H24 109.5
C22 C24 H24 109.5
C25 C24 H24 109.5
C24 C25 H25A 109.5
C24 C25 H25B 109.5
H25A C25 H25B 109.5
C24 C25 H25C 109.5
H25A C25 H25C 109.5
H25B C25 H25C 109.5
C21 C26 S11 115.5(8)
C21 C26 H26A 108.4
S11 C26 H26A 108.4
C21 C26 H26B 108.4
S11 C26 H26B 108.4
H26A C26 H26B 107.5
C19 C27 S12 123.5(9)
C19 C27 S11 123.1(9)
S12 C27 S11 113.4(7)
C36 C28 S13 124.4(10)
C36 C28 S14 121.8(9)
S13 C28 S14 113.8(7)
C30 C29 S14 113.9(9)
C30 C29 H29A 108.8
S14 C29 H29A 108.8
C30 C29 H29B 108.8
S14 C29 H29B 108.8
H29A C29 H29B 107.7
O8 C30 O7 106.5(9)
O8 C30 C35 110.3(12)
O7 C30 C35 107.5(8)
O8 C30 C29 110.1(9)
O7 C30 C29 105.9(11)
C35 C30 C29 116.0(11)
O7 C31 C32 109.1(11)
O7 C31 C33 100.7(9)
C32 C31 C33 116.5(10)
O7 C31 H31 110
C32 C31 H31 110
C33 C31 H31 110
C31 C32 H32A 109.5
C31 C32 H32B 109.5
H32A C32 H32B 109.5
C31 C32 H32C 109.5
H32A C32 H32C 109.5
H32B C32 H32C 109.5
O8 C33 C34 110.8(10)
O8 C33 C31 101.1(9)
C34 C33 C31 116.3(11)
O8 C33 H33 109.4
C34 C33 H33 109.4
C31 C33 H33 109.4
C33 C34 H34A 109.5
C33 C34 H34B 109.5
H34A C34 H34B 109.5
C33 C34 H34C 109.5
H34A C34 H34C 109.5
H34B C34 H34C 109.5
C30 C35 S15 119.1(8)
C30 C35 H35A 107.5
S15 C35 H35A 107.5
C30 C35 H35B 107.5
S15 C35 H35B 107.5
H35A C35 H35B 107
C28 C36 S16 121.6(9)
C28 C36 S15 122.0(9)
S16 C36 S15 116.4(7)
C4 O1 C3 107.1(9)
C3 O2 C6 107.7(9)
C12 O3 C13 108.4(9)
C12 O4 C15 108.1(10)
C22 O5 C21 107.5(9)
C24 O6 C21 107.4(10)
C31 O7 C30 107.2(9)
C30 O8 C33 107.1(9)
C1 S1 Au1 101.6(4)
C1 S2 C2 100.5(5)
C9 S3 C8 100.9(6)
C9 S4 Au1 101.1(4)
C10 S5 Au1 101.5(5)
C10 S6 C11 104.9(6)
C18 S7 C17 102.5(7)
C18 S8 Au1 101.5(5)
C19 S9 Au2 102.2(5)
C19 S10 C20 103.7(6)
C27 S11 C26 103.9(7)
C27 S12 Au2 102.0(4)
C28 S13 Au2 101.8(4)
C28 S14 C29 100.2(6)
C36 S15 C35 102.2(6)
C36 S16 Au2 102.4(4)
S8 Au1 S5 89.56(12)
S8 Au1 S1 89.15(13)
S5 Au1 S1 176.23(12)
S8 Au1 S4 175.96(14)
S5 Au1 S4 91.94(12)
S1 Au1 S4 89.58(12)
S9 Au2 S13 178.98(13)
S9 Au2 S12 89.58(12)
S13 Au2 S12 89.52(12)
S9 Au2 S16 91.22(12)
S13 Au2 S16 89.68(11)
S12 Au2 S16 179.14(13)

loop_
_geom_bond_atom_site_label_1
_geom_bond_atom_site_label_2
_geom_bond_distance
C1 C9 1.331(17)
C1 S1 1.735(12)
C1 S2 1.769(13)
C2 C3 1.528(17)
C2 S2 1.822(13)
C2 H2A 0.97
C2 H2B 0.97
C3 O2 1.423(13)
C3 O1 1.437(16)
C3 C8 1.522(18)
C4 O1 1.440(14)
C4 C5 1.470(17)
C4 C6 1.486(16)
C4 H4 0.98
C5 H5A 0.96
C5 H5B 0.96
C5 H5C 0.96
C6 O2 1.448(14)
C6 C7 1.519(16)
C6 H6 0.98
C7 H7A 0.96
C7 H7B 0.96
C7 H7C 0.96
C8 S3 1.831(13)
C8 H8A 0.97
C8 H8B 0.97
C9 S4 1.728(12)
C9 S3 1.776(12)
C10 C18 1.349(18)
C10 S5 1.706(13)
C10 S6 1.783(13)
C11 C12 1.526(18)
C11 S6 1.819(12)
C11 H11A 0.97
C11 H11B 0.97
C12 O4 1.408(14)
C12 O3 1.421(15)
C12 C17 1.494(18)
C13 O3 1.429(13)
C13 C14 1.485(18)
C13 C15 1.529(15)
C13 H13 0.98
C14 H14A 0.96
C14 H14B 0.96
C14 H14C 0.96
C15 O4 1.445(15)
C15 C16 1.497(17)
C15 H15 0.98
C16 H16A 0.96
C16 H16B 0.96
C16 H16C 0.96
C17 S7 1.820(13)
C17 H17A 0.97
C17 H17B 0.97
C18 S8 1.724(14)
C18 S7 1.774(13)
C19 C27 1.369(18)
C19 S10 1.750(13)
C19 S9 1.742(13)
C20 C21 1.535(18)
C20 S10 1.807(13)
C20 H20A 0.97
C20 H20B 0.97
C21 O5 1.435(15)
C21 O6 1.441(14)
C21 C26 1.494(17)
C22 O5 1.440(14)
C22 C23 1.484(18)
C22 C24 1.502(18)
C22 H22 0.98
C23 H23A 0.96
C23 H23B 0.96
C23 H23C 0.96
C24 O6 1.427(15)
C24 C25 1.517(16)
C24 H24 0.98
C25 H25A 0.96
C25 H25B 0.96
C25 H25C 0.96
C26 S11 1.830(14)
C26 H26A 0.97
C26 H26B 0.97
C27 S12 1.720(12)
C27 S11 1.753(12)
C28 C36 1.398(17)
C28 S13 1.700(12)
C28 S14 1.774(13)
C29 C30 1.515(17)
C29 S14 1.820(12)
C29 H29A 0.97
C29 H29B 0.97
C30 O8 1.414(13)
C30 O7 1.444(15)
C30 C35 1.52(2)
C31 O7 1.436(15)
C31 C32 1.486(18)
C31 C33 1.529(15)
C31 H31 0.98
C32 H32A 0.96
C32 H32B 0.96
C32 H32C 0.96
C33 O8 1.428(15)
C33 C34 1.487(17)
C33 H33 0.98
C34 H34A 0.96
C34 H34B 0.96
C34 H34C 0.96
C35 S15 1.798(14)
C35 H35A 0.97
C35 H35B 0.97
C36 S16 1.707(12)
C36 S15 1.747(12)
S1 Au1 2.303(3)
S4 Au1 2.320(3)
S5 Au1 2.302(3)
S8 Au1 2.298(4)
S9 Au2 2.295(3)
S12 Au2 2.306(3)
S13 Au2 2.300(3)
S16 Au2 2.315(3)

loop_
_geom_torsion_atom_site_label_1
_geom_torsion_atom_site_label_2
_geom_torsion_atom_site_label_3
_geom_torsion_atom_site_label_4
_geom_torsion
S2 C2 C3 O2 -58.2(13)
S2 C2 C3 O1 -173.6(8)
S2 C2 C3 C8 70.5(12)
O1 C4 C6 O2 -35.8(11)
C5 C4 C6 O2 -155.2(11)
O1 C4 C6 C7 -153.7(11)
C5 C4 C6 C7 86.9(14)
O2 C3 C8 S3 59.4(12)
O1 C3 C8 S3 174.5(8)
C2 C3 C8 S3 -67.9(13)
S1 C1 C9 S4 -4.8(16)
S2 C1 C9 S4 -179.8(7)
S1 C1 C9 S3 178.9(7)
S2 C1 C9 S3 4.0(15)
S6 C11 C12 O4 54.2(14)
S6 C11 C12 O3 170.3(8)
S6 C11 C12 C17 -70.7(13)
O3 C13 C15 O4 -35.6(11)
C14 C13 C15 O4 -155.7(10)
O3 C13 C15 C16 -152.7(10)
C14 C13 C15 C16 87.2(14)
O4 C12 C17 S7 -51.2(13)
O3 C12 C17 S7 -167.9(8)
C11 C12 C17 S7 74.4(13)
S5 C10 C18 S8 -3.8(17)
S6 C10 C18 S8 -178.3(7)
S5 C10 C18 S7 174.1(7)
S6 C10 C18 S7 -0.3(17)
S10 C20 C21 O5 -170.1(8)
S10 C20 C21 O6 -55.6(13)
S10 C20 C21 C26 70.8(13)
O5 C22 C24 O6 -38.5(12)
C23 C22 C24 O6 -159.1(11)
O5 C22 C24 C25 -157.2(10)
C23 C22 C24 C25 82.1(15)
O5 C21 C26 S11 168.5(8)
O6 C21 C26 S11 53.6(13)
C20 C21 C26 S11 -71.6(13)
S10 C19 C27 S12 175.0(7)
S9 C19 C27 S12 -0.8(17)
S10 C19 C27 S11 -2.2(18)
S9 C19 C27 S11 -178.0(7)
S14 C29 C30 O8 57.8(13)
S14 C29 C30 O7 172.6(8)
S14 C29 C30 C35 -68.3(12)
O7 C31 C33 O8 -40.7(12)
C32 C31 C33 O8 -158.6(11)
O7 C31 C33 C34 -160.7(11)
C32 C31 C33 C34 81.4(16)
O8 C30 C35 S15 -61.3(13)
O7 C30 C35 S15 -177.1(8)
C29 C30 C35 S15 64.7(15)
S13 C28 C36 S16 -5.0(16)
S14 C28 C36 S16 177.4(7)
S13 C28 C36 S15 175.5(7)
S14 C28 C36 S15 -2.1(15)
C5 C4 O1 C3 155.7(11)
C6 C4 O1 C3 31.0(12)
O2 C3 O1 C4 -14.1(13)
C8 C3 O1 C4 -133.3(10)
C2 C3 O1 C4 103.3(11)
O1 C3 O2 C6 -9.4(13)
C8 C3 O2 C6 104.2(11)
C2 C3 O2 C6 -125.3(11)
C4 C6 O2 C3 28.1(12)
C7 C6 O2 C3 149.6(11)
O4 C12 O3 C13 -11.4(13)
C17 C12 O3 C13 107.1(11)
C11 C12 O3 C13 -130.1(10)
C14 C13 O3 C12 154.3(10)
C15 C13 O3 C12 29.3(12)
O3 C12 O4 C15 -13.0(13)
C17 C12 O4 C15 -130.4(11)
C11 C12 O4 C15 102.3(12)
C16 C15 O4 C12 152.9(10)
C13 C15 O4 C12 30.1(12)
C23 C22 O5 C21 158.8(12)
C24 C22 O5 C21 33.8(12)
O6 C21 O5 C22 -16.5(13)
C26 C21 O5 C22 -135.0(10)
C20 C21 O5 C22 100.2(11)
C22 C24 O6 C21 29.7(13)
C25 C24 O6 C21 153.9(11)
O5 C21 O6 C24 -9.0(13)
C26 C21 O6 C24 106.2(12)
C20 C21 O6 C24 -125.0(11)
C32 C31 O7 C30 154.4(10)
C33 C31 O7 C30 31.3(12)
O8 C30 O7 C31 -10.3(13)
C35 C30 O7 C31 107.9(11)
C29 C30 O7 C31 -127.5(10)
O7 C30 O8 C33 -17.3(13)
C35 C30 O8 C33 -133.7(10)
C29 C30 O8 C33 97.0(11)
C34 C33 O8 C30 159.9(10)
C31 C33 O8 C30 36.0(12)
C9 C1 S1 Au1 3.8(11)
S2 C1 S1 Au1 179.3(5)
C9 C1 S2 C2 68.5(12)
S1 C1 S2 C2 -107.0(7)
C3 C2 S2 C1 -85.7(10)
C1 C9 S3 C8 -70.7(11)
S4 C9 S3 C8 112.7(7)
C3 C8 S3 C9 81.1(10)
C1 C9 S4 Au1 2.8(11)
S3 C9 S4 Au1 179.3(5)
C18 C10 S5 Au1 -2.5(12)
S6 C10 S5 Au1 172.5(5)
C18 C10 S6 C11 -62.8(12)
S5 C10 S6 C11 122.1(7)
C12 C11 S6 C10 78.9(11)
C10 C18 S7 C17 65.0(12)
S8 C18 S7 C17 -116.8(8)
C12 C17 S7 C18 -84.8(10)
C10 C18 S8 Au1 7.7(12)
S7 C18 S8 Au1 -170.5(6)
C27 C19 S9 Au2 6.5(12)
S10 C19 S9 Au2 -169.7(6)
C27 C19 S10 C20 66.4(13)
S9 C19 S10 C20 -117.5(8)
C21 C20 S10 C19 -80.2(10)
C19 C27 S11 C26 -63.3(12)
S12 C27 S11 C26 119.3(8)
C21 C26 S11 C27 82.1(11)
C19 C27 S12 Au2 -5.4(13)
S11 C27 S12 Au2 172.0(6)
C36 C28 S13 Au2 2.6(12)
S14 C28 S13 Au2 -179.6(5)
C36 C28 S14 C29 -69.7(11)
S13 C28 S14 C29 112.4(8)
C30 C29 S14 C28 87.2(10)
C28 C36 S15 C35 68.9(11)
S16 C36 S15 C35 -110.6(8)
C30 C35 S15 C36 -80.0(12)
C28 C36 S16 Au2 4.2(11)
S15 C36 S16 Au2 -176.3(6)
